data_7060206
loop_
_publ_author_name
'Miura, Youhei'
'Kobayashi, Kotaro'
'Yoshioka, Naoki'

_publ_section_title
;
 V-shaped fluorophores with a 1-methyl-4,5-bis(arylethynyl)imidazole
 skeleton displaying solid-state fluorescence, acid responsiveness, and
 remarkable fluorescence solvatochromism
;
_journal_issue 2
_journal_name_full 'New Journal of Chemistry'
_journal_page_first 898
_journal_page_last 905
_journal_paper_doi 10.1039/D0NJ05323F
_journal_volume 45
_journal_year 2021
_chemical_formula_moiety 'C22 H14 N2 O2'
_chemical_formula_sum 'C22 H14 N2 O2'
_chemical_formula_weight 338.35
_chemical_melting_point 477.6(15)
_chemical_name_common NMeCHOCHO
_chemical_name_systematic 4,5-bis(4-formylphenylethynyl)-1-methylimidazole
_space_group_crystal_system monoclinic
_space_group_IT_number 14
_space_group_name_Hall '-P 2ybc'
_space_group_name_H-M_alt 'P 1 21/c 1'
_atom_sites_solution_hydrogens geom
_audit_update_record
;
2020-08-28 deposited with the CCDC.	2020-12-03 downloaded from the CCDC.
;
_cell_angle_alpha 90
_cell_angle_beta 106.7870(10)
_cell_angle_gamma 90
_cell_formula_units_Z 4
_cell_length_a 9.5584(3)
_cell_length_b 22.8679(6)
_cell_length_c 8.4503(2)
_cell_measurement_reflns_used 9887
_cell_measurement_temperature 273.(2)
_cell_measurement_theta_max 23.1918
_cell_measurement_theta_min 2.2255
_cell_volume 1768.36(8)
_computing_cell_refinement 'SAINT V8.40A (Bruker Nano, Inc., 2019)'
_computing_data_reduction 'SAINT V8.40A (Bruker Nano, Inc., 2019)'
_computing_molecular_graphics 'shelXle (C.B. Huebschle, rev 958)'
_computing_structure_refinement 'SHELXL-2018/3 (Sheldrick, 2018)'
_computing_structure_solution 'SHELXT 2014/5 (Sheldrick, 2014)'
_diffrn_ambient_temperature 273.(2)
_diffrn_detector_area_resol_mean 7.4074
_diffrn_measured_fraction_theta_full 0.987
_diffrn_measured_fraction_theta_max 0.987
_diffrn_measurement_device_type 'Bruker D8 Venture'
_diffrn_measurement_method '\f and \w scans'
_diffrn_radiation_monochromator 'multilayered confocal mirror'
_diffrn_radiation_type MoK\a
_diffrn_radiation_wavelength 0.71073
_diffrn_reflns_av_R_equivalents 0.0421
_diffrn_reflns_av_unetI/netI 0.0179
_diffrn_reflns_limit_h_max 10
_diffrn_reflns_limit_h_min -10
_diffrn_reflns_limit_k_max 22
_diffrn_reflns_limit_k_min -25
_diffrn_reflns_limit_l_max 9
_diffrn_reflns_limit_l_min -9
_diffrn_reflns_number 29380
_diffrn_reflns_theta_full 23.27
_diffrn_reflns_theta_max 23.27
_diffrn_reflns_theta_min 2.40
_exptl_absorpt_coefficient_mu 0.083
_exptl_absorpt_correction_T_max 0.99
_exptl_absorpt_correction_T_min 0.83
_exptl_absorpt_correction_type multi-scan
_exptl_absorpt_process_details
;
SADABS-2016/2 - Bruker AXS area detector scaling and absorption correction
;
_exptl_crystal_colour 'clear pale yellow-orange'
_exptl_crystal_density_diffrn 1.271
_exptl_crystal_density_method 'not measured'
_exptl_crystal_description block
_exptl_crystal_F_000 704
_exptl_crystal_preparation Luminescent
_exptl_crystal_recrystallization_method 'Re-crystallisation from solvent: Acetonitrile'
_exptl_crystal_size_max 0.661
_exptl_crystal_size_mid 0.214
_exptl_crystal_size_min 0.164
_refine_diff_density_max 0.161
_refine_diff_density_min -0.154
_refine_ls_extinction_method none
_refine_ls_goodness_of_fit_ref 1.454
_refine_ls_hydrogen_treatment constr
_refine_ls_matrix_type full
_refine_ls_number_parameters 236
_refine_ls_number_reflns 2497
_refine_ls_number_restraints 0
_refine_ls_restrained_S_all 1.454
_refine_ls_R_factor_all 0.0490
_refine_ls_R_factor_gt 0.0425
_refine_ls_shift/su_max 0.013
_refine_ls_shift/su_mean 0.000
_refine_ls_structure_factor_coef Fsqd
_refine_ls_weighting_details 'w=1/[\s^2^(Fo^2^)+(0.1000P)^2^] where P=(Fo^2^+2Fc^2^)/3'
_refine_ls_weighting_scheme calc
_refine_ls_wR_factor_gt 0.1514
_refine_ls_wR_factor_ref 0.1656
_reflns_number_gt 2201
_reflns_number_total 2497
_reflns_threshold_expression 'I > 2\s(I)'
_cod_data_source_file d0nj05323f2.cif
_cod_data_source_block X200626KK_NMediCHO
_cod_depositor_comments
;
The following automatic conversions were performed:

data item '_chemical_melting_point' value '203-206 C' was changed to
'477.6(15)' -- it was converted from degrees Celsius (C) to kelvins
(K), the average value was taken and precision was estimated.

data item '_exptl_absorpt_correction_type' value 'Multi-Scan' was
changed to 'multi-scan' in accordance with the
/home/data/users/saulius/crontab/automatic-downloads/rss-feeds/RSC/lib/dictionaries/cif_core.dic
dictionary named 'cif_core.dic' version 2.4.2 last updated on
2011-04-26.

Automatic conversion script
Id: cif_fix_values 7556 2019-12-06 15:28:31Z antanas 

 Adding full bibliography for 7060201--7060208.cif.
;
_cod_database_code 7060206

loop_
_space_group_symop_operation_xyz
'x, y, z'
'-x, y+1/2, -z+1/2'
'-x, -y, -z'
'x, -y-1/2, z-1/2'

loop_
_atom_site_type_symbol
_atom_site_label
_atom_site_fract_x
_atom_site_fract_y
_atom_site_fract_z
_atom_site_U_iso_or_equiv
_atom_site_adp_type
_atom_site_calc_flag
_atom_site_refinement_flags_adp
_atom_site_refinement_flags_occupancy
_atom_site_refinement_flags_posn
_atom_site_occupancy
_atom_site_disorder_assembly
_atom_site_disorder_group
C C1 1.01639(18) 0.29298(7) 0.2920(2) 0.0580(5) Uani d . . . 1 . .
H H1 1.061855 0.265633 0.241983 0.07 Uiso calc U . R 1 . .
N N1 0.99869(14) 0.34906(6) 0.24576(16) 0.0536(4) Uani d . . . 1 . .
O O1 0.4464(2) 0.43387(8) 1.2048(2) 0.1042(6) Uani d . . . 1 . .
C C2 0.90583(16) 0.33232(6) 0.44930(18) 0.0483(4) Uani d . . . 1 . .
N N2 0.96366(15) 0.28032(6) 0.41431(17) 0.0585(4) Uani d . . . 1 . .
O O2 0.66980(16) 0.75808(6) 0.2885(2) 0.0879(5) Uani d . . . 1 . .
C C3 0.92691(16) 0.37576(7) 0.34586(17) 0.0475(4) Uani d . . . 1 . .
C C4 1.0475(2) 0.37684(10) 0.1165(2) 0.0751(6) Uani d . . . 1 . .
H H4A 1.061656 0.347628 0.04096 0.113 Uiso calc U . R 1 . .
H H4B 1.137928 0.396904 0.164937 0.113 Uiso calc U . R 1 . .
H H4C 0.975015 0.404345 0.057993 0.113 Uiso calc U . R 1 . .
C C5 0.83430(18) 0.33871(7) 0.57360(19) 0.0546(5) Uani d . . . 1 . .
C C6 0.77358(18) 0.34638(7) 0.67703(19) 0.0566(5) Uani d . . . 1 . .
C C7 0.70452(16) 0.35716(7) 0.80389(18) 0.0516(5) Uani d . . . 1 . .
C C9 0.62980(18) 0.32456(8) 1.0363(2) 0.0588(5) Uani d . . . 1 . .
H H9 0.623462 0.295044 1.109603 0.071 Uiso calc U . R 1 . .
C C8 0.69254(17) 0.31288(7) 0.9128(2) 0.0569(5) Uani d . . . 1 . .
H H8 0.727012 0.275526 0.901632 0.068 Uiso calc U . R 1 . .
C C10 0.57603(16) 0.37938(8) 1.05329(19) 0.0564(5) Uani d . . . 1 . .
C C11 0.5881(2) 0.42341(8) 0.9450(2) 0.0634(5) Uani d . . . 1 . .
H H11 0.553247 0.460682 0.956406 0.076 Uiso calc U . R 1 . .
C C12 0.65066(18) 0.41241(7) 0.8220(2) 0.0605(5) Uani d . . . 1 . .
H H12 0.657333 0.442176 0.74954 0.073 Uiso calc U . R 1 . .
C C13 0.88427(17) 0.43489(7) 0.33685(19) 0.0530(5) Uani d . . . 1 . .
C C14 0.84248(17) 0.48411(7) 0.33636(19) 0.0567(5) Uani d . . . 1 . .
C C15 0.79238(17) 0.54262(7) 0.34204(18) 0.0521(5) Uani d . . . 1 . .
C C16 0.7242(2) 0.55860(8) 0.4593(2) 0.0633(5) Uani d . . . 1 . .
H H16 0.707869 0.530861 0.532531 0.076 Uiso calc U . R 1 . .
C C17 0.68027(19) 0.61578(8) 0.4676(2) 0.0636(5) Uani d . . . 1 . .
H H17 0.635796 0.626368 0.547805 0.076 Uiso calc U . R 1 . .
C C18 0.70145(17) 0.65740(7) 0.35869(19) 0.0545(5) Uani d . . . 1 . .
C C19 0.76776(19) 0.64128(8) 0.2394(2) 0.0615(5) Uani d . . . 1 . .
H H19 0.781771 0.66893 0.164712 0.074 Uiso calc U . R 1 . .
C C20 0.81249(19) 0.58505(8) 0.2312(2) 0.0619(5) Uani d . . . 1 . .
H H20 0.857011 0.574728 0.150852 0.074 Uiso calc U . R 1 . .
C C21 0.5088(2) 0.38998(10) 1.1860(2) 0.0753(6) Uani d . . . 1 . .
H H21 0.514991 0.360116 1.26244 0.09 Uiso calc U . R 1 . .
C C22 0.6544(2) 0.71772(9) 0.3725(2) 0.0692(5) Uani d . . . 1 . .
H H22 0.60862 0.72536 0.453573 0.083 Uiso calc U . R 1 . .

loop_
_atom_site_aniso_label
_atom_site_aniso_U_11
_atom_site_aniso_U_22
_atom_site_aniso_U_33
_atom_site_aniso_U_12
_atom_site_aniso_U_13
_atom_site_aniso_U_23
C1 0.0669(10) 0.0513(11) 0.0647(10) -0.0018(8) 0.0333(9) -0.0097(7)
N1 0.0578(8) 0.0574(9) 0.0507(7) -0.0059(6) 0.0239(6) -0.0046(6)
O1 0.1304(13) 0.0972(12) 0.1148(13) 0.0156(10) 0.0830(11) -0.0122(9)
C2 0.0522(9) 0.0462(9) 0.0506(8) -0.0047(7) 0.0212(7) -0.0076(6)
N2 0.0726(9) 0.0485(8) 0.0640(8) -0.0022(7) 0.0347(7) -0.0059(6)
O2 0.1019(11) 0.0570(9) 0.1119(11) 0.0064(7) 0.0419(9) 0.0074(8)
C3 0.0481(9) 0.0479(10) 0.0469(8) -0.0044(7) 0.0142(7) -0.0050(6)
C4 0.0811(13) 0.0930(15) 0.0610(11) -0.0092(10) 0.0362(10) 0.0066(9)
C5 0.0612(10) 0.0521(10) 0.0548(9) -0.0023(7) 0.0234(8) -0.0052(7)
C6 0.0595(10) 0.0584(11) 0.0578(10) 0.0006(8) 0.0261(9) -0.0048(7)
C7 0.0497(9) 0.0562(10) 0.0530(9) -0.0017(7) 0.0212(7) -0.0056(7)
C9 0.0611(10) 0.0606(11) 0.0591(10) -0.0033(8) 0.0243(8) 0.0012(7)
C8 0.0589(10) 0.0532(10) 0.0624(10) 0.0060(8) 0.0235(8) -0.0026(7)
C10 0.0511(9) 0.0639(11) 0.0581(10) -0.0043(8) 0.0219(8) -0.0105(8)
C11 0.0734(11) 0.0523(10) 0.0735(11) 0.0053(8) 0.0355(9) -0.0078(8)
C12 0.0727(11) 0.0541(10) 0.0627(10) 0.0028(8) 0.0320(9) 0.0026(7)
C13 0.0547(10) 0.0516(12) 0.0516(9) -0.0043(8) 0.0134(7) -0.0024(7)
C14 0.0600(10) 0.0538(12) 0.0546(10) -0.0041(8) 0.0135(8) -0.0004(7)
C15 0.0533(9) 0.0485(10) 0.0522(9) -0.0036(7) 0.0113(7) -0.0004(7)
C16 0.0739(11) 0.0610(12) 0.0594(10) 0.0036(9) 0.0264(9) 0.0112(8)
C17 0.0693(11) 0.0693(12) 0.0593(10) 0.0072(9) 0.0300(9) 0.0009(8)
C18 0.0542(10) 0.0548(10) 0.0555(9) 0.0014(7) 0.0172(8) -0.0022(7)
C19 0.0736(11) 0.0520(11) 0.0650(10) -0.0019(8) 0.0295(9) 0.0044(8)
C20 0.0758(11) 0.0560(11) 0.0639(10) 0.0014(9) 0.0360(9) -0.0027(8)
C21 0.0848(13) 0.0821(14) 0.0740(12) -0.0052(11) 0.0466(11) -0.0120(10)
C22 0.0731(12) 0.0644(13) 0.0728(11) 0.0067(9) 0.0255(9) -0.0035(10)

loop_
_atom_type_symbol
_atom_type_description
_atom_type_scat_dispersion_real
_atom_type_scat_dispersion_imag
_atom_type_scat_source
C C 0.0033 0.0016 'International Tables Vol C Tables 4.2.6.8 and 6.1.1.4'
H H 0.0000 0.0000 'International Tables Vol C Tables 4.2.6.8 and 6.1.1.4'
N N 0.0061 0.0033 'International Tables Vol C Tables 4.2.6.8 and 6.1.1.4'
O O 0.0106 0.0060 'International Tables Vol C Tables 4.2.6.8 and 6.1.1.4'

loop_
_geom_angle_atom_site_label_1
_geom_angle_atom_site_label_2
_geom_angle_atom_site_label_3
_geom_angle_site_symmetry_1
_geom_angle_site_symmetry_3
_geom_angle
_geom_angle_publ_flag
N2 C1 N1 . . 113.50(14) ?
N2 C1 H1 . . 123.2 ?
N1 C1 H1 . . 123.2 ?
C1 N1 C3 . . 106.82(13) ?
C1 N1 C4 . . 126.77(15) ?
C3 N1 C4 . . 126.41(16) ?
C3 C2 N2 . . 110.19(13) ?
C3 C2 C5 . . 125.96(14) ?
N2 C2 C5 . . 123.85(13) ?
C1 N2 C2 . . 104.39(13) ?
C2 C3 N1 . . 105.10(14) ?
C2 C3 C13 . . 129.38(14) ?
N1 C3 C13 . . 125.51(14) ?
N1 C4 H4A . . 109.5 ?
N1 C4 H4B . . 109.5 ?
H4A C4 H4B . . 109.5 ?
N1 C4 H4C . . 109.5 ?
H4A C4 H4C . . 109.5 ?
H4B C4 H4C . . 109.5 ?
C6 C5 C2 . . 177.44(16) ?
C5 C6 C7 . . 177.92(18) ?
C8 C7 C12 . . 118.95(15) ?
C8 C7 C6 . . 120.77(15) ?
C12 C7 C6 . . 120.28(15) ?
C8 C9 C10 . . 120.98(16) ?
C8 C9 H9 . . 119.5 ?
C10 C9 H9 . . 119.5 ?
C9 C8 C7 . . 119.84(16) ?
C9 C8 H8 . . 120.1 ?
C7 C8 H8 . . 120.1 ?
C11 C10 C9 . . 119.14(15) ?
C11 C10 C21 . . 121.54(17) ?
C9 C10 C21 . . 119.32(16) ?
C10 C11 C12 . . 120.45(16) ?
C10 C11 H11 . . 119.8 ?
C12 C11 H11 . . 119.8 ?
C11 C12 C7 . . 120.64(16) ?
C11 C12 H12 . . 119.7 ?
C7 C12 H12 . . 119.7 ?
C14 C13 C3 . . 175.48(17) ?
C13 C14 C15 . . 177.84(17) ?
C16 C15 C20 . . 118.71(15) ?
C16 C15 C14 . . 120.27(14) ?
C20 C15 C14 . . 121.02(15) ?
C17 C16 C15 . . 119.95(15) ?
C17 C16 H16 . . 120.0 ?
C15 C16 H16 . . 120.0 ?
C16 C17 C18 . . 120.95(16) ?
C16 C17 H17 . . 119.5 ?
C18 C17 H17 . . 119.5 ?
C19 C18 C17 . . 119.20(16) ?
C19 C18 C22 . . 121.54(15) ?
C17 C18 C22 . . 119.26(16) ?
C20 C19 C18 . . 120.24(15) ?
C20 C19 H19 . . 119.9 ?
C18 C19 H19 . . 119.9 ?
C19 C20 C15 . . 120.95(16) ?
C19 C20 H20 . . 119.5 ?
C15 C20 H20 . . 119.5 ?
O1 C21 C10 . . 125.7(2) ?
O1 C21 H21 . . 117.1 ?
C10 C21 H21 . . 117.1 ?
O2 C22 C18 . . 125.76(19) ?
O2 C22 H22 . . 117.1 ?
C18 C22 H22 . . 117.1 ?

loop_
_geom_bond_atom_site_label_1
_geom_bond_atom_site_label_2
_geom_bond_site_symmetry_2
_geom_bond_distance
_geom_bond_publ_flag
C1 N2 . 1.306(2) ?
C1 N1 . 1.337(2) ?
C1 H1 . 0.93 ?
N1 C3 . 1.376(2) ?
N1 C4 . 1.452(2) ?
O1 C21 . 1.201(3) ?
C2 C3 . 1.376(2) ?
C2 N2 . 1.379(2) ?
C2 C5 . 1.417(2) ?
O2 C22 . 1.199(2) ?
C3 C13 . 1.408(2) ?
C4 H4A . 0.96 ?
C4 H4B . 0.96 ?
C4 H4C . 0.96 ?
C5 C6 . 1.193(2) ?
C6 C7 . 1.433(2) ?
C7 C8 . 1.395(2) ?
C7 C12 . 1.389(2) ?
C9 C8 . 1.372(2) ?
C9 C10 . 1.378(2) ?
C9 H9 . 0.93 ?
C8 H8 . 0.93 ?
C10 C11 . 1.387(3) ?
C10 C21 . 1.465(2) ?
C11 C12 . 1.364(2) ?
C11 H11 . 0.93 ?
C12 H12 . 0.93 ?
C13 C14 . 1.194(2) ?
C14 C15 . 1.427(2) ?
C15 C16 . 1.384(2) ?
C15 C20 . 1.400(2) ?
C16 C17 . 1.381(3) ?
C16 H16 . 0.93 ?
C17 C18 . 1.379(2) ?
C17 H17 . 0.93 ?
C18 C19 . 1.387(2) ?
C18 C22 . 1.466(3) ?
C19 C20 . 1.363(2) ?
C19 H19 . 0.93 ?
C20 H20 . 0.93 ?
C21 H21 . 0.93 ?
C22 H22 . 0.93 ?
